data_4343661
loop_
_publ_author_name
'Glore, J.D.'
'Schaeffer, R.'
'Rathke, J.W.'

_publ_section_title
;
 Studies of boranes. XXXVII. Some reactions of triborane(7) and the
 structure of triborane(7)-carbonyl
;
_journal_name_full 'Inorganic Chemistry'
_journal_page_first 2175
_journal_page_last 2178
_journal_volume 12
_journal_year 1973
_chemical_formula_sum 'C H7 B3 O'
_chemical_name_systematic 'B3 H7 (C O)'
_space_group_IT_number 1
_symmetry_space_group_name_Hall 'P 1'
_symmetry_space_group_name_H-M 'P 1'
_cell_angle_alpha 102.48
_cell_angle_beta 75.96
_cell_angle_gamma 104.07
_cell_formula_units_Z 2
_cell_length_a 8.304
_cell_length_b 5.667
_cell_length_c 5.683
_cell_volume 248.129
_citation_journal_id_ASTM INOCAJ
_cod_data_source_file Glore_INOCAJ_1973_612.cif
_cod_data_source_block C1H7B3O1
_cod_original_cell_volume 248.1295
_cod_original_formula_sum 'C1 H7 B3 O1'
_cod_database_code 4343661

loop_
_symmetry_equiv_pos_as_xyz
x,y,z

loop_
_atom_site_label
_atom_site_type_symbol
_atom_site_fract_x
_atom_site_fract_y
_atom_site_fract_z
_atom_site_occupancy
_atom_site_U_iso_or_equiv
H8 H-1 0.447 0.273 0.113 1 0.0
H12 H-1 0.156 0.156 0.596 1 0.0
B6 B+2 0.765 0.782 0.42 1 0.0
H4 H-1 0.667 0.395 0.629 1 0.0
B1 B+2 0.355 0.171 0.257 1 0.0
B2 B+2 0.224 0.418 0.377 1 0.0
H7 H-1 0.671 0.725 0.312 1 0.0
O2 O-2 0.831 0.201 -0.005 1 0.0
H1 H-1 0.582 0.69 0.801 1 0.0
H3 H-1 0.86 0.624 0.691 1 0.0
C1 C+2 0.753 0.046 0.888 1 0.0
H14 H-1 0.323 0.333 0.722 1 0.0
B5 B+2 0.764 0.591 0.62 1 0.0
H10 H-1 0.132 0.36 0.248 1 0.0
B3 B+2 0.24 0.228 0.576 1 0.0
H2 H-1 0.556 0.927 0.698 1 0.0
B4 B+2 0.642 0.827 0.74 1 0.0
H9 H-1 0.418 0.092 0.361 1 0.0
H11 H-1 0.302 0.606 0.413 1 0.0
H5 H-1 0.855 0.645 0.406 1 0.0
C2 C+2 0.249 0.953 0.111 1 0.0
H6 H-1 0.841 0.96 0.364 1 0.0
O1 O-2 0.169 0.8 0.005 1 0.0
H13 H-1 0.13 0.049 0.591 1 0.0
